data_7033945
loop_
_publ_author_name
'G\"adt, Torben'
'Dimmer, J\"org-Alexander'
'Fleischhauer, Sebastian'
'Frank, Anita'
'Nickl, Claudia'
'W\"utz, Tobias'
'Eichele, Klaus'
'Wesemann, Lars'

_publ_section_title
;
 Oxidation of germa- and stanna-closo-dodecaborate.
;
_journal_issue 10
_journal_name_full 'Dalton transactions (Cambridge, England : 2003)'
_journal_page_first 4726
_journal_page_last 4731
_journal_paper_doi 10.1039/c5dt00099h
_journal_volume 44
_journal_year 2015
_chemical_formula_sum 'C26 H82 B22 Ge2 N2'
_chemical_formula_weight 805.94
_chemical_name_systematic
;
 ?
;
_space_group_IT_number 2
_symmetry_cell_setting triclinic
_symmetry_space_group_name_Hall '-P 1'
_symmetry_space_group_name_H-M 'P -1'
_atom_sites_solution_hydrogens geom
_atom_sites_solution_primary direct
_atom_sites_solution_secondary difmap
_audit_creation_method SHELXL-97
_audit_update_record
;
2014-12-17 deposited with the CCDC.
2015-01-30 downloaded from the CCDC.
;
_cell_angle_alpha 112.0340(10)
_cell_angle_beta 99.0220(10)
_cell_angle_gamma 96.148(2)
_cell_formula_units_Z 3
_cell_length_a 12.3369(5)
_cell_length_b 16.3463(8)
_cell_length_c 19.6863(9)
_cell_measurement_reflns_used 168
_cell_measurement_temperature 173(2)
_cell_measurement_theta_max 43.65
_cell_measurement_theta_min 4.615
_cell_volume 3574.3(3)
_computing_cell_refinement 'APEX2 v2011.8-0 (Bruker AXS)'
_computing_data_collection 'Bruker APEX2'
_computing_data_reduction 'SAINT V7.68A (Bruker AXS, 2009)'
_computing_structure_refinement 'SHELXL-97 (Sheldrick, 1997)'
_computing_structure_solution 'SHELXS-97 (Sheldrick, 2008)'
_diffrn_ambient_temperature 173(2)
_diffrn_detector_area_resol_mean 8.3333
_diffrn_measured_fraction_theta_full 0.995
_diffrn_measured_fraction_theta_max 0.995
_diffrn_measurement_device_type 'Bruker APEX DUO'
_diffrn_measurement_method '\f and \w scans'
_diffrn_radiation_monochromator graphite
_diffrn_radiation_source 'fine-focus sealed tube'
_diffrn_radiation_type MoK\a
_diffrn_radiation_wavelength 0.71073
_diffrn_reflns_av_R_equivalents 0.0346
_diffrn_reflns_av_sigmaI/netI 0.0496
_diffrn_reflns_limit_h_max 14
_diffrn_reflns_limit_h_min -15
_diffrn_reflns_limit_k_max 20
_diffrn_reflns_limit_k_min -20
_diffrn_reflns_limit_l_max 24
_diffrn_reflns_limit_l_min -24
_diffrn_reflns_number 38543
_diffrn_reflns_theta_full 26.73
_diffrn_reflns_theta_max 26.73
_diffrn_reflns_theta_min 1.70
_exptl_absorpt_coefficient_mu 1.284
_exptl_absorpt_correction_T_max 1
_exptl_absorpt_correction_T_min 0.827
_exptl_absorpt_correction_type multi-scan
_exptl_absorpt_process_details 'SADABS V2008/1 (Bruker AXS)'
_exptl_crystal_colour colorless
_exptl_crystal_density_diffrn 1.123
_exptl_crystal_density_method 'not measured'
_exptl_crystal_description cube
_exptl_crystal_F_000 1278
_exptl_crystal_size_max 0.5
_exptl_crystal_size_mid 0.5
_exptl_crystal_size_min 0.5
_refine_diff_density_max 0.355
_refine_diff_density_min -0.356
_refine_diff_density_rms 0.056
_refine_ls_extinction_method none
_refine_ls_goodness_of_fit_ref 1.034
_refine_ls_hydrogen_treatment constr
_refine_ls_matrix_type full
_refine_ls_number_parameters 703
_refine_ls_number_reflns 15127
_refine_ls_number_restraints 0
_refine_ls_restrained_S_all 1.034
_refine_ls_R_factor_all 0.0544
_refine_ls_R_factor_gt 0.0356
_refine_ls_shift/su_max 0.001
_refine_ls_shift/su_mean 0.000
_refine_ls_structure_factor_coef Fsqd
_refine_ls_weighting_details 'calc w=1/[\s^2^(Fo^2^)+(0.0445P)^2^+0.0000P] where P=(Fo^2^+2Fc^2^)/3'
_refine_ls_weighting_scheme calc
_refine_ls_wR_factor_gt 0.0813
_refine_ls_wR_factor_ref 0.0879
_reflns_number_gt 11736
_reflns_number_total 15127
_reflns_threshold_expression >2sigma(I)
_cod_data_source_file c5dt00099h2.cif
_cod_data_source_block solve
_cod_depositor_comments 'Adding full bibliography for 7033945--7033947.cif.'
_cod_original_sg_symbol_H-M P-1
_cod_database_code 7033945

loop_
_symmetry_equiv_pos_as_xyz
'x, y, z'
'-x, -y, -z'

loop_
_atom_site_label
_atom_site_type_symbol
_atom_site_fract_x
_atom_site_fract_y
_atom_site_fract_z
_atom_site_U_iso_or_equiv
_atom_site_adp_type
_atom_site_occupancy
_atom_site_symmetry_multiplicity
_atom_site_calc_flag
_atom_site_refinement_flags
Ge1 Ge 0.406618(18) 0.308782(15) 0.123187(12) 0.02698(7) Uani 1 1 d .
Ge2 Ge 0.564218(18) 0.339125(15) 0.217129(12) 0.02798(7) Uani 1 1 d .
Ge3 Ge 0.429780(17) 0.966077(14) 0.445489(11) 0.02380(6) Uani 1 1 d .
B1 B 0.2440(2) 0.25594(15) 0.12355(13) 0.0279(5) Uani 1 1 d .
H1 H 0.2321 0.2424 0.1739 0.033 Uiso 1 1 calc R
B2 B 0.26914(19) 0.37300(15) 0.12554(13) 0.0252(5) Uani 1 1 d .
H2 H 0.2735 0.4345 0.1773 0.030 Uiso 1 1 calc R
B3 B 0.35333(19) 0.37231(15) 0.05302(12) 0.0250(5) Uani 1 1 d .
H3 H 0.4113 0.4329 0.0581 0.030 Uiso 1 1 calc R
B4 B 0.3801(2) 0.25444(16) 0.00576(13) 0.0289(5) Uani 1 1 d .
H4 H 0.4548 0.2398 -0.0194 0.035 Uiso 1 1 calc R
B5 B 0.3132(2) 0.18288(16) 0.05007(14) 0.0291(5) Uani 1 1 d .
H5 H 0.3458 0.1229 0.0535 0.035 Uiso 1 1 calc R
B6 B 0.7304(2) 0.39128(16) 0.22515(14) 0.0285(5) Uani 1 1 d .
H6 H 0.7484 0.4137 0.1802 0.034 Uiso 1 1 calc R
B7 B 0.6596(2) 0.45727(16) 0.30200(14) 0.0289(5) Uani 1 1 d .
H7 H 0.6326 0.5219 0.3061 0.035 Uiso 1 1 calc R
B8 B 0.5818(2) 0.37439(17) 0.33250(13) 0.0301(6) Uani 1 1 d .
H8 H 0.5052 0.3863 0.3560 0.036 Uiso 1 1 calc R
B9 B 0.6048(2) 0.25789(16) 0.27487(13) 0.0286(5) Uani 1 1 d .
H9 H 0.5429 0.1958 0.2617 0.034 Uiso 1 1 calc R
B10 B 0.43158(19) 0.96586(15) 0.33922(12) 0.0251(5) Uani 1 1 d .
H10 H 0.5084 1.0034 0.3332 0.030 Uiso 1 1 calc R
B11 B 0.31896(19) 0.84277(15) 0.40387(13) 0.0268(5) Uani 1 1 d .
H11 H 0.3240 0.8024 0.4390 0.032 Uiso 1 1 calc R
B12 B 0.14318(19) 0.29634(15) 0.07710(13) 0.0266(5) Uani 1 1 d .
H12 H 0.0651 0.3093 0.0986 0.032 Uiso 1 1 calc R
B13 B 0.20630(19) 0.36450(16) 0.03594(13) 0.0278(5) Uani 1 1 d .
H13 H 0.1698 0.4221 0.0303 0.033 Uiso 1 1 calc R
B14 B 0.2707(2) 0.29513(17) -0.03373(13) 0.0308(6) Uani 1 1 d .
H14 H 0.2764 0.3073 -0.0855 0.037 Uiso 1 1 calc R
B15 B 0.2477(2) 0.18449(16) -0.03574(14) 0.0301(6) Uani 1 1 d .
H15 H 0.2385 0.1235 -0.0887 0.036 Uiso 1 1 calc R
B16 B 0.14228(19) 0.25049(16) -0.02055(13) 0.0282(5) Uani 1 1 d .
H16 H 0.0633 0.2329 -0.0638 0.034 Uiso 1 1 calc R
B17 B 0.16881(19) 0.18537(15) 0.03264(13) 0.0255(5) Uani 1 1 d .
H17 H 0.1076 0.1251 0.0247 0.031 Uiso 1 1 calc R
B18 B 0.7518(2) 0.26151(16) 0.29425(14) 0.0304(6) Uani 1 1 d .
H18 H 0.7843 0.1997 0.2931 0.037 Uiso 1 1 calc R
B19 B 0.8183(2) 0.36993(18) 0.36139(14) 0.0348(6) Uani 1 1 d .
H19 H 0.8944 0.3795 0.4048 0.042 Uiso 1 1 calc R
B20 B 0.8235(2) 0.33887(15) 0.26510(13) 0.0279(5) Uani 1 1 d .
H20 H 0.9027 0.3277 0.2448 0.034 Uiso 1 1 calc R
B21 B 0.8012(2) 0.44858(16) 0.31951(13) 0.0298(6) Uani 1 1 d .
H21 H 0.8660 0.5097 0.3352 0.036 Uiso 1 1 calc R
B22 B 0.7149(2) 0.43865(17) 0.38195(14) 0.0324(6) Uani 1 1 d .
H22 H 0.7228 0.4932 0.4388 0.039 Uiso 1 1 calc R
B23 B 0.6841(2) 0.32263(18) 0.36617(13) 0.0328(6) Uani 1 1 d .
H23 H 0.6719 0.3008 0.4124 0.039 Uiso 1 1 calc R
B24 B 0.69631(19) 0.26883(16) 0.20887(13) 0.0270(5) Uani 1 1 d .
H24 H 0.6920 0.2130 0.1533 0.032 Uiso 1 1 calc R
B25 B 0.42710(19) 0.85358(15) 0.34800(13) 0.0253(5) Uani 1 1 d .
H25 H 0.5013 0.8196 0.3476 0.030 Uiso 1 1 calc R
B26 B 0.32521(19) 1.02419(16) 0.38971(13) 0.0267(5) Uani 1 1 d .
H26 H 0.3342 1.0990 0.4161 0.032 Uiso 1 1 calc R
B27 B 0.2968(2) 0.96333(16) 0.29093(13) 0.0293(5) Uani 1 1 d .
H27 H 0.2879 1.0006 0.2534 0.035 Uiso 1 1 calc R
B28 B 0.1941(2) 0.95315(17) 0.34364(14) 0.0313(6) Uani 1 1 d .
H28 H 0.1176 0.9840 0.3408 0.038 Uiso 1 1 calc R
B29 B 0.1903(2) 0.84772(16) 0.35164(13) 0.0295(5) Uani 1 1 d .
H29 H 0.1112 0.8091 0.3539 0.035 Uiso 1 1 calc R
B30 B 0.2115(2) 0.85719(17) 0.26731(14) 0.0314(6) Uani 1 1 d .
H30 H 0.1463 0.8247 0.2141 0.038 Uiso 1 1 calc R
B31 B 0.29125(19) 0.79261(16) 0.30432(13) 0.0288(5) Uani 1 1 d .
H31 H 0.2787 0.7178 0.2754 0.035 Uiso 1 1 calc R
B32 B 0.3564(2) 0.86402(16) 0.26699(13) 0.0277(5) Uani 1 1 d .
H32 H 0.3868 0.8361 0.2136 0.033 Uiso 1 1 calc R
B33 B 0.25506(19) 0.94799(16) 0.42888(13) 0.0273(5) Uani 1 1 d .
H33 H 0.2192 0.9743 0.4801 0.033 Uiso 1 1 calc R
C1 C 0.15147(17) 0.94630(14) 0.07465(11) 0.0314(5) Uani 1 1 d .
H1A H 0.0748 0.9200 0.0717 0.047 Uiso 1 1 calc R
H1B H 0.1508 0.9988 0.0619 0.047 Uiso 1 1 calc R
H1C H 0.1952 0.9647 0.1257 0.047 Uiso 1 1 calc R
C2 C 0.58138(18) 0.60222(14) 0.16764(12) 0.0379(6) Uani 1 1 d .
H2A H 0.5673 0.6137 0.1214 0.045 Uiso 1 1 calc R
H2B H 0.5906 0.5388 0.1529 0.045 Uiso 1 1 calc R
C12 C 0.47975(19) 0.61511(15) 0.20274(14) 0.0454(6) Uani 1 1 d .
H12A H 0.4137 0.5741 0.1667 0.068 Uiso 1 1 calc R
H12B H 0.4684 0.6772 0.2163 0.068 Uiso 1 1 calc R
H12C H 0.4917 0.6023 0.2479 0.068 Uiso 1 1 calc R
C14 C 0.69041(18) 0.66253(14) 0.21845(12) 0.0328(5) Uani 1 1 d .
H14A H 0.7077 0.6497 0.2639 0.039 Uiso 1 1 calc R
H14B H 0.7522 0.6499 0.1917 0.039 Uiso 1 1 calc R
C15 C 0.68043(16) 0.76027(13) 0.24096(11) 0.0270(5) Uani 1 1 d .
H15A H 0.6204 0.7718 0.2694 0.032 Uiso 1 1 calc R
H15B H 0.6564 0.7701 0.1947 0.032 Uiso 1 1 calc R
C16 C 0.83858(16) 0.81026(14) 0.35322(11) 0.0260(5) Uani 1 1 d .
H16A H 0.9067 0.8562 0.3808 0.031 Uiso 1 1 calc R
H16B H 0.8622 0.7513 0.3333 0.031 Uiso 1 1 calc R
C17 C 0.76579(17) 0.80904(14) 0.40844(11) 0.0282(5) Uani 1 1 d .
H17A H 0.7003 0.7600 0.3828 0.034 Uiso 1 1 calc R
H17B H 0.7384 0.8665 0.4271 0.034 Uiso 1 1 calc R
C18 C 0.83178(18) 0.79518(14) 0.47435(11) 0.0314(5) Uani 1 1 d .
H18A H 0.8981 0.8436 0.4989 0.038 Uiso 1 1 calc R
H18B H 0.7848 0.7998 0.5116 0.038 Uiso 1 1 calc R
C19 C 0.8698(2) 0.70500(15) 0.45122(13) 0.0400(6) Uani 1 1 d .
H19A H 0.9116 0.6998 0.4956 0.060 Uiso 1 1 calc R
H19B H 0.9178 0.7005 0.4152 0.060 Uiso 1 1 calc R
H19C H 0.8045 0.6566 0.4280 0.060 Uiso 1 1 calc R
C20 C 0.86924(17) 0.82860(15) 0.24008(12) 0.0350(5) Uani 1 1 d .
H20A H 0.8365 0.8409 0.1970 0.053 Uiso 1 1 calc R
H20B H 0.8913 0.7696 0.2222 0.053 Uiso 1 1 calc R
H20C H 0.9350 0.8747 0.2700 0.053 Uiso 1 1 calc R
C21 C 0.74762(17) 0.91987(13) 0.31322(11) 0.0277(5) Uani 1 1 d .
H21A H 0.6853 0.9164 0.3387 0.033 Uiso 1 1 calc R
H21B H 0.7179 0.9304 0.2681 0.033 Uiso 1 1 calc R
C22 C 0.83555(16) 1.00070(13) 0.36536(11) 0.0280(5) Uani 1 1 d .
H22A H 0.8972 1.0079 0.3402 0.034 Uiso 1 1 calc R
H22B H 0.8667 0.9923 0.4113 0.034 Uiso 1 1 calc R
C23 C 0.78100(18) 1.08403(14) 0.38583(12) 0.0354(5) Uani 1 1 d .
H23A H 0.7490 1.0911 0.3394 0.042 Uiso 1 1 calc R
H23B H 0.7192 1.0758 0.4105 0.042 Uiso 1 1 calc R
C24 C 0.86345(19) 1.16833(14) 0.43772(13) 0.0444(6) Uani 1 1 d .
H24A H 0.8254 1.2200 0.4494 0.067 Uiso 1 1 calc R
H24B H 0.9241 1.1774 0.4131 0.067 Uiso 1 1 calc R
H24C H 0.8942 1.1621 0.4842 0.067 Uiso 1 1 calc R
C25 C 0.3107(2) 0.57581(17) -0.01331(16) 0.0567(7) Uani 1 1 d .
H25A H 0.3065 0.5304 0.0080 0.085 Uiso 1 1 calc R
H25B H 0.3891 0.6013 -0.0069 0.085 Uiso 1 1 calc R
H25C H 0.2756 0.5479 -0.0669 0.085 Uiso 1 1 calc R
C26 C 0.2503(2) 0.64969(16) 0.02669(14) 0.0472(6) Uani 1 1 d .
H26A H 0.2851 0.6768 0.0809 0.057 Uiso 1 1 calc R
H26B H 0.1716 0.6234 0.0210 0.057 Uiso 1 1 calc R
C27 C 0.25364(18) 0.72234(14) -0.00367(12) 0.0330(5) Uani 1 1 d .
H27A H 0.2143 0.6965 -0.0570 0.040 Uiso 1 1 calc R
H27B H 0.3321 0.7467 -0.0006 0.040 Uiso 1 1 calc R
C28 C 0.19828(17) 0.79715(13) 0.04133(11) 0.0276(5) Uani 1 1 d .
H28A H 0.2341 0.8181 0.0950 0.033 Uiso 1 1 calc R
H28B H 0.1190 0.7721 0.0353 0.033 Uiso 1 1 calc R
C30 C 0.13361(16) 0.84889(13) -0.05882(10) 0.0228(4) Uani 1 1 d .
H30A H 0.1632 0.7990 -0.0930 0.027 Uiso 1 1 calc R
H30B H 0.0561 0.8250 -0.0595 0.027 Uiso 1 1 calc R
C31 C 0.13041(17) 0.92050(14) -0.08975(11) 0.0282(5) Uani 1 1 d .
H31A H 0.2055 0.9390 -0.0967 0.034 Uiso 1 1 calc R
H31B H 0.1086 0.9738 -0.0538 0.034 Uiso 1 1 calc R
C32 C 0.04698(17) 0.88476(14) -0.16460(12) 0.0316(5) Uani 1 1 d .
H32A H 0.0653 0.8283 -0.1986 0.038 Uiso 1 1 calc R
H32B H -0.0287 0.8707 -0.1564 0.038 Uiso 1 1 calc R
C33 C 0.04646(18) 0.95093(15) -0.20214(12) 0.0372(5) Uani 1 1 d .
H33A H -0.0084 0.9248 -0.2499 0.056 Uiso 1 1 calc R
H33B H 0.1208 0.9641 -0.2115 0.056 Uiso 1 1 calc R
H33C H 0.0267 1.0065 -0.1693 0.056 Uiso 1 1 calc R
C34 C 0.59862(17) 1.00082(16) 0.17102(12) 0.0385(6) Uani 1 1 d .
H34A H 0.6709 1.0328 0.1717 0.058 Uiso 1 1 calc R
H34B H 0.6071 0.9419 0.1710 0.058 Uiso 1 1 calc R
H34C H 0.5717 1.0356 0.2156 0.058 Uiso 1 1 calc R
C35 C 0.51520(16) 0.98868(14) 0.10102(11) 0.0296(5) Uani 1 1 d .
H35A H 0.5076 1.0482 0.1007 0.036 Uiso 1 1 calc R
H35B H 0.5430 0.9544 0.0560 0.036 Uiso 1 1 calc R
C36 C 0.40233(16) 0.93943(15) 0.09791(11) 0.0310(5) Uani 1 1 d .
H36A H 0.3712 0.9768 0.1401 0.037 Uiso 1 1 calc R
H36B H 0.4114 0.8829 0.1039 0.037 Uiso 1 1 calc R
C37 C 0.32132(15) 0.91802(13) 0.02457(10) 0.0218(4) Uani 1 1 d .
H37A H 0.3203 0.9739 0.0161 0.026 Uiso 1 1 calc R
H37B H 0.3495 0.8756 -0.0167 0.026 Uiso 1 1 calc R
C38 C 0.5613(2) 0.6550(2) 0.49364(15) 0.0656(9) Uani 1 1 d .
H38A H 0.6335 0.6806 0.4884 0.098 Uiso 1 1 calc R
H38B H 0.5694 0.6031 0.5062 0.098 Uiso 1 1 calc R
H38C H 0.5355 0.7003 0.5336 0.098 Uiso 1 1 calc R
C39 C 0.47714(17) 0.62565(17) 0.42056(13) 0.0406(6) Uani 1 1 d .
H39A H 0.4705 0.6781 0.4076 0.049 Uiso 1 1 calc R
H39B H 0.5044 0.5809 0.3802 0.049 Uiso 1 1 calc R
C40 C 0.36413(17) 0.58557(17) 0.42429(12) 0.0383(6) Uani 1 1 d .
H40A H 0.3369 0.6299 0.4650 0.046 Uiso 1 1 calc R
H40B H 0.3700 0.5323 0.4362 0.046 Uiso 1 1 calc R
C41 C 0.28139(15) 0.55836(14) 0.35061(11) 0.0265(5) Uani 1 1 d .
H41A H 0.2835 0.6103 0.3362 0.032 Uiso 1 1 calc R
H41B H 0.3058 0.5098 0.3114 0.032 Uiso 1 1 calc R
C43 C 0.15144(18) 0.44863(14) 0.37621(11) 0.0323(5) Uani 1 1 d .
H43A H 0.1908 0.4709 0.4294 0.039 Uiso 1 1 calc R
H43B H 0.0716 0.4294 0.3738 0.039 Uiso 1 1 calc R
C44 C 0.19637(19) 0.36760(14) 0.33172(12) 0.0364(5) Uani 1 1 d .
H44A H 0.2777 0.3844 0.3368 0.044 Uiso 1 1 calc R
H44B H 0.1602 0.3457 0.2780 0.044 Uiso 1 1 calc R
C45 C 0.1742(2) 0.29337(16) 0.35955(13) 0.0455(6) Uani 1 1 d .
H45A H 0.2028 0.3180 0.4145 0.055 Uiso 1 1 calc R
H45B H 0.0926 0.2729 0.3496 0.055 Uiso 1 1 calc R
C46 C 0.2282(2) 0.21329(16) 0.32274(14) 0.0549(7) Uani 1 1 d .
H46A H 0.2112 0.1679 0.3427 0.082 Uiso 1 1 calc R
H46B H 0.3092 0.2327 0.3333 0.082 Uiso 1 1 calc R
H46C H 0.1989 0.1876 0.2684 0.082 Uiso 1 1 calc R
C47 C -0.0044(2) 0.59209(19) 0.12765(16) 0.0628(8) Uani 1 1 d .
H47A H -0.0565 0.5628 0.0788 0.094 Uiso 1 1 calc R
H47B H 0.0695 0.6110 0.1204 0.094 Uiso 1 1 calc R
H47C H -0.0312 0.6447 0.1593 0.094 Uiso 1 1 calc R
C48 C 0.0032(2) 0.52700(17) 0.16529(14) 0.0486(7) Uani 1 1 d .
H48A H -0.0723 0.5072 0.1710 0.058 Uiso 1 1 calc R
H48B H 0.0282 0.4734 0.1322 0.058 Uiso 1 1 calc R
C49 C 0.0805(2) 0.56449(15) 0.24037(13) 0.0455(6) Uani 1 1 d .
H49A H 0.0534 0.6159 0.2747 0.055 Uiso 1 1 calc R
H49B H 0.1555 0.5869 0.2355 0.055 Uiso 1 1 calc R
C50 C 0.08909(17) 0.49574(13) 0.27313(11) 0.0275(5) Uani 1 1 d .
H50A H 0.1180 0.4457 0.2386 0.033 Uiso 1 1 calc R
H50B H 0.0128 0.4714 0.2745 0.033 Uiso 1 1 calc R
C51 C 0.11944(18) 0.60147(15) 0.40611(12) 0.0384(6) Uani 1 1 d .
H51A H 0.0421 0.5806 0.4065 0.058 Uiso 1 1 calc R
H51B H 0.1226 0.6523 0.3911 0.058 Uiso 1 1 calc R
H51C H 0.1660 0.6203 0.4564 0.058 Uiso 1 1 calc R
N1 N 0.20287(13) 0.87803(11) 0.02040(9) 0.0219(4) Uani 1 1 d .
N2 N 0.78448(13) 0.82948(11) 0.28773(9) 0.0246(4) Uani 1 1 d .
N3 N 0.16183(13) 0.52641(11) 0.35133(9) 0.0266(4) Uani 1 1 d .

loop_
_atom_site_aniso_label
_atom_site_aniso_U_11
_atom_site_aniso_U_22
_atom_site_aniso_U_33
_atom_site_aniso_U_23
_atom_site_aniso_U_13
_atom_site_aniso_U_12
Ge1 0.02283(12) 0.02865(12) 0.02422(12) 0.00811(10) -0.00218(9) 0.00275(9)
Ge2 0.02271(12) 0.03297(13) 0.02396(12) 0.00973(10) -0.00136(10) 0.00279(10)
Ge3 0.02285(12) 0.02637(12) 0.01856(12) 0.00675(9) -0.00016(9) 0.00461(9)
B1 0.0323(14) 0.0258(12) 0.0260(13) 0.0106(10) 0.0087(11) 0.0029(10)
B2 0.0256(13) 0.0222(12) 0.0240(12) 0.0045(10) 0.0077(10) 0.0024(10)
B3 0.0238(12) 0.0259(12) 0.0222(12) 0.0077(10) 0.0040(10) 0.0002(10)
B4 0.0241(13) 0.0291(13) 0.0266(13) 0.0029(11) 0.0090(11) 0.0018(10)
B5 0.0266(13) 0.0216(12) 0.0357(14) 0.0075(11) 0.0056(11) 0.0070(10)
B6 0.0291(13) 0.0262(12) 0.0299(13) 0.0098(11) 0.0113(11) 0.0016(10)
B7 0.0267(13) 0.0263(12) 0.0322(14) 0.0085(11) 0.0094(11) 0.0058(10)
B8 0.0282(13) 0.0359(14) 0.0259(13) 0.0098(11) 0.0096(11) 0.0084(11)
B9 0.0268(13) 0.0294(13) 0.0309(13) 0.0134(11) 0.0080(11) 0.0033(10)
B10 0.0243(12) 0.0283(12) 0.0232(12) 0.0114(10) 0.0057(10) 0.0024(10)
B11 0.0277(13) 0.0261(12) 0.0265(13) 0.0098(10) 0.0078(11) 0.0037(10)
B12 0.0220(12) 0.0229(12) 0.0336(14) 0.0075(10) 0.0110(11) 0.0045(10)
B13 0.0245(13) 0.0243(12) 0.0307(13) 0.0106(11) -0.0018(11) 0.0017(10)
B14 0.0300(14) 0.0364(14) 0.0229(13) 0.0108(11) 0.0041(11) -0.0014(11)
B15 0.0278(13) 0.0269(13) 0.0266(13) 0.0003(10) 0.0105(11) 0.0001(10)
B16 0.0213(12) 0.0294(13) 0.0267(13) 0.0069(11) -0.0012(10) 0.0003(10)
B17 0.0205(12) 0.0211(11) 0.0309(13) 0.0066(10) 0.0066(10) 0.0001(9)
B18 0.0290(14) 0.0303(13) 0.0337(14) 0.0138(11) 0.0069(11) 0.0086(11)
B19 0.0275(14) 0.0396(15) 0.0298(14) 0.0076(12) -0.0006(11) 0.0083(12)
B20 0.0224(12) 0.0258(12) 0.0316(14) 0.0065(11) 0.0070(11) 0.0043(10)
B21 0.0233(13) 0.0266(13) 0.0305(14) 0.0024(11) 0.0043(11) 0.0028(10)
B22 0.0283(14) 0.0353(14) 0.0263(13) 0.0049(11) 0.0033(11) 0.0071(11)
B23 0.0338(14) 0.0446(16) 0.0234(13) 0.0163(12) 0.0062(11) 0.0103(12)
B24 0.0280(13) 0.0258(12) 0.0250(13) 0.0074(10) 0.0076(11) 0.0027(10)
B25 0.0242(12) 0.0254(12) 0.0244(12) 0.0062(10) 0.0073(10) 0.0081(10)
B26 0.0300(13) 0.0275(12) 0.0226(12) 0.0098(10) 0.0036(11) 0.0096(10)
B27 0.0319(14) 0.0334(13) 0.0219(12) 0.0114(11) 0.0022(11) 0.0069(11)
B28 0.0252(13) 0.0374(14) 0.0300(14) 0.0124(12) 0.0032(11) 0.0089(11)
B29 0.0204(12) 0.0345(14) 0.0300(13) 0.0099(11) 0.0057(11) 0.0006(10)
B30 0.0237(13) 0.0378(14) 0.0254(13) 0.0081(11) -0.0006(11) 0.0012(11)
B31 0.0276(13) 0.0275(13) 0.0260(13) 0.0061(10) 0.0044(11) 0.0017(10)
B32 0.0279(13) 0.0300(13) 0.0209(12) 0.0052(10) 0.0059(10) 0.0044(10)
B33 0.0237(13) 0.0323(13) 0.0245(13) 0.0092(11) 0.0047(10) 0.0077(10)
C1 0.0285(12) 0.0383(13) 0.0245(11) 0.0057(10) 0.0105(10) 0.0123(10)
C2 0.0388(13) 0.0301(12) 0.0344(13) 0.0026(10) 0.0107(11) -0.0022(10)
C12 0.0413(14) 0.0324(13) 0.0481(15) 0.0009(11) 0.0137(12) -0.0032(11)
C14 0.0370(13) 0.0299(12) 0.0267(12) 0.0066(10) 0.0073(10) 0.0037(10)
C15 0.0243(11) 0.0288(11) 0.0224(11) 0.0070(9) 0.0016(9) -0.0011(9)
C16 0.0255(11) 0.0284(11) 0.0229(11) 0.0098(9) 0.0017(9) 0.0061(9)
C17 0.0286(12) 0.0306(11) 0.0288(11) 0.0120(9) 0.0105(10) 0.0128(9)
C18 0.0383(13) 0.0315(12) 0.0243(11) 0.0103(10) 0.0072(10) 0.0083(10)
C19 0.0508(15) 0.0386(13) 0.0375(14) 0.0197(11) 0.0108(12) 0.0176(12)
C20 0.0325(12) 0.0429(13) 0.0283(12) 0.0135(10) 0.0105(10) -0.0025(10)
C21 0.0299(12) 0.0244(11) 0.0272(11) 0.0116(9) -0.0012(9) 0.0044(9)
C22 0.0275(11) 0.0284(11) 0.0255(11) 0.0107(9) 0.0019(9) -0.0006(9)
C23 0.0388(13) 0.0278(12) 0.0341(13) 0.0127(10) -0.0046(11) 0.0002(10)
C24 0.0483(15) 0.0278(12) 0.0455(15) 0.0101(11) -0.0074(12) 0.0005(11)
C25 0.0660(19) 0.0439(15) 0.076(2) 0.0394(15) 0.0160(16) 0.0184(14)
C26 0.0639(18) 0.0361(14) 0.0533(16) 0.0267(13) 0.0205(14) 0.0123(13)
C27 0.0327(12) 0.0350(12) 0.0393(13) 0.0206(11) 0.0133(11) 0.0093(10)
C28 0.0241(11) 0.0332(12) 0.0295(12) 0.0172(10) 0.0084(9) 0.0007(9)
C30 0.0200(10) 0.0245(10) 0.0211(10) 0.0067(8) 0.0032(9) 0.0029(8)
C31 0.0294(12) 0.0259(11) 0.0259(11) 0.0084(9) 0.0013(9) 0.0049(9)
C32 0.0283(12) 0.0337(12) 0.0292(12) 0.0119(10) 0.0003(10) 0.0019(10)
C33 0.0353(13) 0.0469(14) 0.0315(13) 0.0198(11) 0.0021(10) 0.0081(11)
C34 0.0251(12) 0.0505(15) 0.0339(13) 0.0138(11) -0.0013(10) 0.0052(11)
C35 0.0227(11) 0.0362(12) 0.0292(12) 0.0136(10) 0.0028(9) 0.0041(9)
C36 0.0232(11) 0.0451(13) 0.0253(11) 0.0172(10) 0.0023(9) 0.0014(10)
C37 0.0193(10) 0.0237(10) 0.0221(10) 0.0097(8) 0.0044(8) 0.0015(8)
C38 0.0258(14) 0.104(3) 0.0566(18) 0.0302(18) -0.0026(13) -0.0088(15)
C39 0.0242(12) 0.0554(16) 0.0395(14) 0.0174(12) 0.0061(11) 0.0025(11)
C40 0.0272(12) 0.0534(15) 0.0276(12) 0.0116(11) 0.0040(10) 0.0000(11)
C41 0.0197(11) 0.0285(11) 0.0265(11) 0.0061(9) 0.0064(9) 0.0004(9)
C43 0.0302(12) 0.0387(13) 0.0242(11) 0.0109(10) 0.0056(10) -0.0026(10)
C44 0.0419(14) 0.0354(13) 0.0338(13) 0.0167(11) 0.0083(11) 0.0044(11)
C45 0.0511(16) 0.0493(15) 0.0370(14) 0.0252(12) -0.0012(12) -0.0012(12)
C46 0.074(2) 0.0410(15) 0.0484(16) 0.0254(13) -0.0088(14) 0.0074(14)
C47 0.0639(19) 0.070(2) 0.0623(19) 0.0395(17) -0.0002(16) 0.0158(16)
C48 0.0495(16) 0.0475(15) 0.0437(15) 0.0210(13) -0.0073(13) 0.0031(13)
C49 0.0518(16) 0.0311(13) 0.0470(15) 0.0173(12) -0.0064(13) -0.0003(11)
C50 0.0243(11) 0.0260(11) 0.0250(11) 0.0039(9) 0.0031(9) 0.0015(9)
C51 0.0293(12) 0.0389(13) 0.0315(13) -0.0044(10) 0.0089(10) 0.0075(10)
N1 0.0183(9) 0.0260(9) 0.0211(9) 0.0086(7) 0.0052(7) 0.0036(7)
N2 0.0237(9) 0.0265(9) 0.0217(9) 0.0085(7) 0.0043(7) 0.0017(7)
N3 0.0215(9) 0.0290(9) 0.0233(9) 0.0039(8) 0.0059(8) 0.0026(7)

loop_
_atom_type_symbol
_atom_type_description
_atom_type_scat_dispersion_real
_atom_type_scat_dispersion_imag
_atom_type_scat_source
C C 0.0033 0.0016 'International Tables Vol C Tables 4.2.6.8 and 6.1.1.4'
H H 0.0000 0.0000 'International Tables Vol C Tables 4.2.6.8 and 6.1.1.4'
N N 0.0061 0.0033 'International Tables Vol C Tables 4.2.6.8 and 6.1.1.4'
B B 0.0013 0.0007 'International Tables Vol C Tables 4.2.6.8 and 6.1.1.4'
Ge Ge 0.1547 1.8001 'International Tables Vol C Tables 4.2.6.8 and 6.1.1.4'

loop_
_geom_angle_atom_site_label_1
_geom_angle_atom_site_label_2
_geom_angle_atom_site_label_3
_geom_angle
_geom_angle_site_symmetry_3
B2 Ge1 B3 53.87(9) .
B2 Ge1 B5 93.77(9) .
B3 Ge1 B5 94.09(9) .
B2 Ge1 B4 93.88(9) .
B3 Ge1 B4 53.72(9) .
B5 Ge1 B4 53.79(9) .
B2 Ge1 B1 53.68(9) .
B3 Ge1 B1 94.05(9) .
B5 Ge1 B1 53.44(9) .
B4 Ge1 B1 93.75(9) .
B2 Ge1 Ge2 129.34(6) .
B3 Ge1 Ge2 133.57(6) .
B5 Ge1 Ge2 127.45(7) .
B4 Ge1 Ge2 132.55(7) .
B1 Ge1 Ge2 125.68(7) .
B24 Ge2 B8 94.12(9) .
B24 Ge2 B6 53.88(9) .
B8 Ge2 B6 94.56(10) .
B24 Ge2 B7 94.25(9) .
B8 Ge2 B7 54.18(10) .
B6 Ge2 B7 53.96(9) .
B24 Ge2 B9 53.84(9) .
B8 Ge2 B9 53.77(9) .
B6 Ge2 B9 94.48(9) .
B7 Ge2 B9 94.50(10) .
B24 Ge2 Ge1 126.01(7) .
B8 Ge2 Ge1 131.04(7) .
B6 Ge2 Ge1 130.29(7) .
B7 Ge2 Ge1 133.73(7) .
B9 Ge2 Ge1 126.18(7) .
B26 Ge3 B25 94.12(9) .
B26 Ge3 B10 53.79(9) .
B25 Ge3 B10 54.04(9) .
B26 Ge3 B33 53.79(9) .
B25 Ge3 B33 93.54(9) .
B10 Ge3 B33 93.93(9) .
B26 Ge3 B11 94.31(9) .
B25 Ge3 B11 53.56(9) .
B10 Ge3 B11 94.34(9) .
B33 Ge3 B11 53.66(9) .
B26 Ge3 Ge3 129.87(7) 2_676
B25 Ge3 Ge3 128.63(7) 2_676
B10 Ge3 Ge3 128.09(7) 2_676
B33 Ge3 Ge3 131.64(7) 2_676
B11 Ge3 Ge3 130.26(7) 2_676
B12 B1 B17 60.87(13) .
B12 B1 B5 106.79(16) .
B17 B1 B5 57.90(12) .
B12 B1 B2 57.74(12) .
B17 B1 B2 106.46(16) .
B5 B1 B2 107.82(15) .
B12 B1 Ge1 111.62(14) .
B17 B1 Ge1 111.79(14) .
B5 B1 Ge1 63.12(10) .
B2 B1 Ge1 62.77(10) .
B12 B1 H1 121.8 .
B17 B1 H1 121.8 .
B5 B1 H1 122.5 .
B2 B1 H1 122.8 .
Ge1 B1 H1 116.9 .
B13 B2 B12 60.93(13) .
B13 B2 B1 106.55(15) .
B12 B2 B1 57.38(12) .
B13 B2 B3 58.02(12) .
B12 B2 B3 106.88(16) .
B1 B2 B3 108.28(15) .
B13 B2 Ge1 112.13(14) .
B12 B2 Ge1 111.98(14) .
B1 B2 Ge1 63.55(10) .
B3 B2 Ge1 63.11(10) .
B13 B2 H2 121.7 .
B12 B2 H2 121.9 .
B1 B2 H2 122.6 .
B3 B2 H2 122.4 .
Ge1 B2 H2 116.5 .
B14 B3 B13 60.41(13) .
B14 B3 B2 105.67(16) .
B13 B3 B2 57.30(12) .
B14 B3 B4 57.68(13) .
B13 B3 B4 106.36(16) .
B2 B3 B4 107.88(15) .
B14 B3 Ge1 111.65(14) .
B13 B3 Ge1 111.46(14) .
B2 B3 Ge1 63.02(10) .
B4 B3 Ge1 63.42(10) .
B14 B3 H3 122.3 .
B13 B3 H3 122.2 .
B2 B3 H3 123.0 .
B4 B3 H3 122.4 .
Ge1 B3 H3 116.7 .
B14 B4 B15 60.68(14) .
B14 B4 B3 57.54(13) .
B15 B4 B3 106.36(16) .
B14 B4 B5 106.07(16) .
B15 B4 B5 57.48(13) .
B3 B4 B5 107.82(15) .
B14 B4 Ge1 111.07(14) .
B15 B4 Ge1 111.28(14) .
B3 B4 Ge1 62.86(10) .
B5 B4 Ge1 63.01(10) .
B14 B4 H4 122.3 .
B15 B4 H4 122.1 .
B3 B4 H4 122.7 .
B5 B4 H4 122.8 .
Ge1 B4 H4 117.1 .
B15 B5 B17 60.40(13) .
B15 B5 B1 106.00(16) .
B17 B5 B1 57.46(12) .
B15 B5 B4 57.59(13) .
B17 B5 B4 106.28(16) .
B1 B5 B4 108.20(15) .
B15 B5 Ge1 111.52(14) .
B17 B5 Ge1 111.71(14) .
B1 B5 Ge1 63.44(10) .
B4 B5 Ge1 63.20(10) .
B15 B5 H5 122.4 .
B17 B5 H5 122.2 .
B1 B5 H5 122.6 .
B4 B5 H5 122.5 .
Ge1 B5 H5 116.6 .
B21 B6 B20 60.99(13) .
B21 B6 B24 106.28(17) .
B20 B6 B24 57.65(13) .
B21 B6 B7 57.27(12) .
B20 B6 B7 106.44(16) .
B24 B6 B7 107.71(15) .
B21 B6 Ge2 111.13(14) .
B20 B6 Ge2 111.47(14) .
B24 B6 Ge2 62.85(10) .
B7 B6 Ge2 63.03(10) .
B21 B6 H6 122.2 .
B20 B6 H6 121.8 .
B24 B6 H6 122.8 .
B7 B6 H6 122.8 .
Ge2 B6 H6 117.1 .
B21 B7 B22 61.03(14) .
B21 B7 B6 57.41(13) .
B22 B7 B6 106.30(16) .
B21 B7 B8 106.38(17) .
B22 B7 B8 57.34(13) .
B6 B7 B8 107.80(16) .
B21 B7 Ge2 111.22(14) .
B22 B7 Ge2 111.03(15) .
B6 B7 Ge2 63.01(10) .
B8 B7 Ge2 62.87(10) .
B21 B7 H7 122.0 .
B22 B7 H7 122.2 .
B6 B7 H7 122.7 .
B8 B7 H7 122.8 .
Ge2 B7 H7 117.2 .
B22 B8 B23 60.86(14) .
B22 B8 B9 106.40(16) .
B23 B8 B9 57.37(13) .
B22 B8 B7 57.22(14) .
B23 B8 B7 106.12(17) .
B9 B8 B7 108.17(15) .
B22 B8 Ge2 111.01(15) .
B23 B8 Ge2 111.19(14) .
B9 B8 Ge2 63.30(10) .
B7 B8 Ge2 62.96(10) .
B22 B8 H8 122.3 .
B23 B8 H8 122.2 .
B9 B8 H8 122.4 .
B7 B8 H8 122.8 .
Ge2 B8 H8 117.1 .
B23 B9 B18 60.47(14) .
B23 B9 B24 105.86(16) .
B18 B9 B24 57.27(13) .
B23 B9 B8 57.77(13) .
B18 B9 B8 106.16(17) .
B24 B9 B8 107.61(16) .
B23 B9 Ge2 111.21(15) .
B18 B9 Ge2 110.80(14) .
B24 B9 Ge2 62.72(10) .
B8 B9 Ge2 62.93(10) .
B23 B9 H9 122.2 .
B18 B9 H9 122.4 .
B24 B9 H9 123.0 .
B8 B9 H9 122.6 .
Ge2 B9 H9 117.3 .
B27 B10 B32 60.59(13) .
B27 B10 B26 57.90(12) .
B32 B10 B26 106.31(16) .
B27 B10 B25 106.19(16) .
B32 B10 B25 57.48(12) .
B26 B10 B25 107.63(15) .
B27 B10 Ge3 111.80(14) .
B32 B10 Ge3 111.45(14) .
B26 B10 Ge3 63.02(10) .
B25 B10 Ge3 62.97(10) .
B27 B10 H10 121.9 .
B32 B10 H10 122.2 .
B26 B10 H10 122.7 .
B25 B10 H10 122.9 .
Ge3 B10 H10 116.8 .
B31 B11 B29 60.49(13) .
B31 B11 B25 57.17(12) .
B29 B11 B25 105.72(16) .
B31 B11 B33 105.71(16) .
B29 B11 B33 57.20(12) .
B25 B11 B33 107.56(15) .
B31 B11 Ge3 110.93(14) .
B29 B11 Ge3 111.03(14) .
B25 B11 Ge3 62.98(10) .
B33 B11 Ge3 63.09(10) .
B31 B11 H11 122.5 .
B29 B11 H11 122.5 .
B25 B11 H11 123.0 .
B33 B11 H11 122.9 .
Ge3 B11 H11 117.1 .
B1 B12 B2 64.88(13) .
B1 B12 B16 109.03(16) .
B2 B12 B16 108.98(16) .
B1 B12 B17 59.60(13) .
B2 B12 B17 111.07(16) .
B16 B12 B17 59.67(13) .
B1 B12 B13 111.24(16) .
B2 B12 B13 59.38(13) .
B16 B12 B13 60.08(13) .
B17 B12 B13 108.12(16) .
B1 B12 H12 119.1 .
B2 B12 H12 119.3 .
B16 B12 H12 122.0 .
B17 B12 H12 121.7 .
B13 B12 H12 121.5 .
B2 B13 B3 64.68(13) .
B2 B13 B14 110.75(17) .
B3 B13 B14 59.50(13) .
B2 B13 B16 108.97(16) .
B3 B13 B16 108.89(16) .
B14 B13 B16 59.55(13) .
B2 B13 B12 59.69(13) .
B3 B13 B12 111.13(16) .
B14 B13 B12 107.64(16) .
B16 B13 B12 59.76(13) .
B2 B13 H13 119.3 .
B3 B13 H13 119.2 .
B14 B13 H13 122.0 .
B16 B13 H13 122.1 .
B12 B13 H13 121.7 .
B3 B14 B4 64.79(14) .
B3 B14 B16 110.06(17) .
B4 B14 B16 109.48(17) .
B3 B14 B13 60.09(13) .
B4 B14 B13 111.71(17) .
B16 B14 B13 60.39(13) .
B3 B14 B15 111.30(17) .
B4 B14 B15 59.69(14) .
B16 B14 B15 59.63(13) .
B13 B14 B15 108.26(17) .
B3 B14 H14 118.8 .
B4 B14 H14 119.0 .
B16 B14 H14 121.5 .
B13 B14 H14 121.1 .
B15 B14 H14 121.8 .
B5 B15 B4 64.93(14) .
B5 B15 B16 109.55(17) .
B4 B15 B16 109.54(17) .
B5 B15 B17 59.87(13) .
B4 B15 B17 111.65(17) .
B16 B15 B17 59.97(13) .
B5 B15 B14 111.07(17) .
B4 B15 B14 59.62(14) .
B16 B15 B14 59.78(13) .
B17 B15 B14 107.93(16) .
B5 B15 H15 119.0 .
B4 B15 H15 118.8 .
B16 B15 H15 121.7 .
B17 B15 H15 121.4 .
B14 B15 H15 121.9 .
B15 B16 B14 60.59(14) .
B15 B16 B17 60.28(13) .
B14 B16 B17 108.82(17) .
B15 B16 B12 108.56(17) .
B14 B16 B12 108.37(16) .
B17 B16 B12 60.22(13) .
B15 B16 B13 108.76(16) .
B14 B16 B13 60.06(13) .
B17 B16 B13 108.64(16) .
B12 B16 B13 60.17(13) .
B15 B16 H16 121.2 .
B14 B16 H16 121.3 .
B17 B16 H16 121.3 .
B12 B16 H16 121.5 .
B13 B16 H16 121.4 .
B1 B17 B5 64.64(13) .
B1 B17 B16 109.34(16) .
B5 B17 B16 109.25(16) .
B1 B17 B15 111.13(16) .
B5 B17 B15 59.73(13) .
B16 B17 B15 59.75(14) .
B1 B17 B12 59.54(13) .
B5 B17 B12 111.05(16) .
B16 B17 B12 60.11(13) .
B15 B17 B12 108.05(16) .
B1 B17 H17 119.2 .
B5 B17 H17 119.2 .
B16 B17 H17 121.7 .
B15 B17 H17 121.6 .
B12 B17 H17 121.6 .
B24 B18 B19 109.29(18) .
B24 B18 B20 59.71(13) .
B19 B18 B20 60.16(14) .
B24 B18 B9 64.51(14) .
B19 B18 B9 109.15(17) .
B20 B18 B9 111.24(17) .
B24 B18 B23 110.54(17) .
B19 B18 B23 60.06(14) .
B20 B18 B23 108.27(17) .
B9 B18 B23 59.18(13) .
B24 B18 H18 119.4 .
B19 B18 H18 121.6 .
B20 B18 H18 121.3 .
B9 B18 H18 119.4 .
B23 B18 H18 121.8 .
B18 B19 B21 108.49(17) .
B18 B19 B23 60.26(14) .
B21 B19 B23 108.50(17) .
B18 B19 B22 108.61(18) .
B21 B19 B22 60.17(14) .
B23 B19 B22 60.28(14) .
B18 B19 B20 60.10(13) .
B21 B19 B20 60.19(14) .
B23 B19 B20 108.39(17) .
B22 B19 B20 108.42(17) .
B18 B19 H19 121.4 .
B21 B19 H19 121.4 .
B23 B19 H19 121.4 .
B22 B19 H19 121.4 .
B20 B19 H19 121.5 .
B6 B20 B24 64.90(14) .
B6 B20 B18 111.62(17) .
B24 B20 B18 59.67(13) .
B6 B20 B19 109.33(17) .
B24 B20 B19 108.92(17) .
B18 B20 B19 59.74(14) .
B6 B20 B21 59.48(13) .
B24 B20 B21 110.76(17) .
B18 B20 B21 107.95(17) .
B19 B20 B21 59.88(14) .
B6 B20 H20 118.9 .
B24 B20 H20 119.3 .
B18 B20 H20 121.5 .
B19 B20 H20 122.0 .
B21 B20 H20 121.9 .
B7 B21 B6 65.33(14) .
B7 B21 B19 109.60(18) .
B6 B21 B19 109.40(17) .
B7 B21 B22 59.58(13) .
B6 B21 B22 111.38(17) .
B19 B21 B22 59.93(14) .
B7 B21 B20 111.64(17) .
B6 B21 B20 59.53(13) .
B19 B21 B20 59.93(14) .
B22 B21 B20 108.02(18) .
B7 B21 H21 118.7 .
B6 B21 H21 118.9 .
B19 B21 H21 121.7 .
B22 B21 H21 121.7 .
B20 B21 H21 121.6 .
B7 B22 B8 65.44(14) .
B7 B22 B19 109.42(17) .
B8 B22 B19 109.58(18) .
B7 B22 B21 59.39(14) .
B8 B22 B21 111.46(17) .
B19 B22 B21 59.90(14) .
B7 B22 B23 111.70(17) .
B8 B22 B23 59.75(14) .
B19 B22 B23 59.85(14) .
B21 B22 B23 107.94(17) .
B7 B22 H22 118.8 .
B8 B22 H22 118.7 .
B19 B22 H22 121.8 .
B21 B22 H22 121.8 .
B23 B22 H22 121.6 .
B9 B23 B8 64.86(14) .
B9 B23 B19 109.80(17) .
B8 B23 B19 109.30(18) .
B9 B23 B18 60.35(13) .
B8 B23 B18 111.61(17) .
B19 B23 B18 59.68(14) .
B9 B23 B22 111.17(17) .
B8 B23 B22 59.39(14) .
B19 B23 B22 59.87(14) .
B18 B23 B22 107.81(17) .
B9 B23 H23 118.7 .
B8 B23 H23 119.1 .
B19 B23 H23 121.8 .
B18 B23 H23 121.4 .
B22 B23 H23 121.9 .
B18 B24 B20 60.62(14) .
B18 B24 B6 106.47(16) .
B20 B24 B6 57.45(13) .
B18 B24 B9 58.22(13) .
B20 B24 B9 106.99(16) .
B6 B24 B9 108.71(15) .
B18 B24 Ge2 112.19(14) .
B20 B24 Ge2 111.66(14) .
B6 B24 Ge2 63.27(10) .
B9 B24 Ge2 63.44(10) .
B18 B24 H24 121.8 .
B20 B24 H24 122.1 .
B6 B24 H24 122.5 .
B9 B24 H24 121.9 .
Ge2 B24 H24 116.6 .
B31 B25 B32 60.69(13) .
B31 B25 B11 58.12(13) .
B32 B25 B11 106.88(16) .
B31 B25 B10 106.48(16) .
B32 B25 B10 57.49(12) .
B11 B25 B10 108.46(15) .
B31 B25 Ge3 112.11(14) .
B32 B25 Ge3 111.47(14) .
B11 B25 Ge3 63.46(10) .
B10 B25 Ge3 62.99(9) .
B31 B25 H25 121.8 .
B32 B25 H25 122.1 .
B11 B25 H25 122.0 .
B10 B25 H25 122.7 .
Ge3 B25 H25 116.7 .
B28 B26 B27 60.66(14) .
B28 B26 B10 106.26(16) .
B27 B26 B10 57.54(12) .
B28 B26 B33 57.40(13) .
B27 B26 B33 106.19(16) .
B10 B26 B33 108.01(15) .
B28 B26 Ge3 111.65(14) .
B27 B26 Ge3 111.64(14) .
B10 B26 Ge3 63.19(10) .
B33 B26 Ge3 63.34(10) .
B28 B26 H26 122.2 .
B27 B26 H26 122.1 .
B10 B26 H26 122.7 .
B33 B26 H26 122.7 .
Ge3 B26 H26 116.6 .
B10 B27 B26 64.57(13) .
B10 B27 B30 109.34(17) .
B26 B27 B30 109.08(17) .
B10 B27 B32 59.74(13) .
B26 B27 B32 110.87(16) .
B30 B27 B32 59.81(13) .
B10 B27 B28 110.90(17) .
B26 B27 B28 59.52(13) .
B30 B27 B28 59.73(14) .
B32 B27 B28 107.62(17) .
B10 B27 H27 119.1 .
B26 B27 H27 119.3 .
B30 B27 H27 121.8 .
B32 B27 H27 121.8 .
B28 B27 H27 121.9 .
B33 B28 B26 64.88(14) .
B33 B28 B30 109.32(18) .
B26 B28 B30 109.51(17) .
B33 B28 B29 59.54(13) .
B26 B28 B29 111.26(17) .
B30 B28 B29 59.91(14) .
B33 B28 B27 111.41(17) .
B26 B28 B27 59.83(13) .
B30 B28 B27 59.95(14) .
B29 B28 B27 108.13(17) .
B33 B28 H28 119.1 .
B26 B28 H28 118.9 .
B30 B28 H28 121.7 .
B29 B28 H28 121.7 .
B27 B28 H28 121.5 .
B33 B29 B11 64.80(13) .
B33 B29 B30 109.41(17) .
B11 B29 B30 109.70(16) .
B33 B29 B28 59.65(13) .
B11 B29 B28 111.38(17) .
B30 B29 B28 59.92(14) .
B33 B29 B31 111.05(17) .
B11 B29 B31 59.70(13) .
B30 B29 B31 60.00(13) .
B28 B29 B31 107.97(17) .
B33 B29 H29 119.2 .
B11 B29 H29 118.9 .
B30 B29 H29 121.6 .
B28 B29 H29 121.6 .
B31 B29 H29 121.7 .
B32 B30 B29 108.37(17) .
B32 B30 B28 108.34(17) .
B29 B30 B28 60.17(14) .
B32 B30 B27 60.13(13) .
B29 B30 B27 108.63(17) .
B28 B30 B27 60.32(14) .
B32 B30 B31 59.99(13) .
B29 B30 B31 60.28(14) .
B28 B30 B31 108.39(17) .
B27 B30 B31 108.37(17) .
B32 B30 H30 121.6 .
B29 B30 H30 121.4 .
B28 B30 H30 121.5 .
B27 B30 H30 121.4 .
B31 B30 H30 121.5 .
B25 B31 B11 64.71(13) .
B25 B31 B32 60.00(13) .
B11 B31 B32 111.52(17) .
B25 B31 B30 109.57(17) .
B11 B31 B30 109.56(17) .
B32 B31 B30 59.85(14) .
B25 B31 B29 111.10(16) .
B11 B31 B29 59.81(13) .
B32 B31 B29 107.81(17) .
B30 B31 B29 59.72(13) .
B25 B31 H31 119.0 .
B11 B31 H31 118.9 .
B32 B31 H31 121.5 .
B30 B31 H31 121.7 .
B29 B31 H31 121.8 .
B25 B32 B10 65.03(13) .
B25 B32 B30 109.26(17) .
B10 B32 B30 109.50(16) .
B25 B32 B31 59.31(13) .
B10 B32 B31 111.35(16) .
B30 B32 B31 60.16(14) .
B25 B32 B27 111.41(16) .
B10 B32 B27 59.67(13) .
B30 B32 B27 60.07(13) .
B31 B32 B27 108.46(17) .
B25 B32 H32 119.2 .
B10 B32 H32 118.9 .
B30 B32 H32 121.7 .
B31 B32 H32 121.5 .
B27 B32 H32 121.4 .
B29 B33 B28 60.81(14) .
B29 B33 B26 106.62(16) .
B28 B33 B26 57.72(13) .
B29 B33 B11 58.00(13) .
B28 B33 B11 106.93(16) .
B26 B33 B11 108.34(15) .
B29 B33 Ge3 111.82(14) .
B28 B33 Ge3 111.51(15) .
B26 B33 Ge3 62.87(10) .
B11 B33 Ge3 63.25(10) .
B29 B33 H33 121.8 .
B28 B33 H33 121.9 .
B26 B33 H33 122.6 .
B11 B33 H33 122.2 .
Ge3 B33 H33 116.9 .
N1 C1 H1A 109.5 .
N1 C1 H1B 109.5 .
H1A C1 H1B 109.5 .
N1 C1 H1C 109.5 .
H1A C1 H1C 109.5 .
H1B C1 H1C 109.5 .
C12 C2 C14 114.65(18) .
C12 C2 H2A 108.6 .
C14 C2 H2A 108.6 .
C12 C2 H2B 108.6 .
C14 C2 H2B 108.6 .
H2A C2 H2B 107.6 .
C2 C12 H12A 109.5 .
C2 C12 H12B 109.5 .
H12A C12 H12B 109.5 .
C2 C12 H12C 109.5 .
H12A C12 H12C 109.5 .
H12B C12 H12C 109.5 .
C15 C14 C2 110.18(17) .
C15 C14 H14A 109.6 .
C2 C14 H14A 109.6 .
C15 C14 H14B 109.6 .
C2 C14 H14B 109.6 .
H14A C14 H14B 108.1 .
C14 C15 N2 116.90(16) .
C14 C15 H15A 108.1 .
N2 C15 H15A 108.1 .
C14 C15 H15B 108.1 .
N2 C15 H15B 108.1 .
H15A C15 H15B 107.3 .
N2 C16 C17 115.40(16) .
N2 C16 H16A 108.4 .
C17 C16 H16A 108.4 .
N2 C16 H16B 108.4 .
C17 C16 H16B 108.4 .
H16A C16 H16B 107.5 .
C16 C17 C18 110.46(16) .
C16 C17 H17A 109.6 .
C18 C17 H17A 109.6 .
C16 C17 H17B 109.6 .
C18 C17 H17B 109.6 .
H17A C17 H17B 108.1 .
C19 C18 C17 113.01(17) .
C19 C18 H18A 109.0 .
C17 C18 H18A 109.0 .
C19 C18 H18B 109.0 .
C17 C18 H18B 109.0 .
H18A C18 H18B 107.8 .
C18 C19 H19A 109.5 .
C18 C19 H19B 109.5 .
H19A C19 H19B 109.5 .
C18 C19 H19C 109.5 .
H19A C19 H19C 109.5 .
H19B C19 H19C 109.5 .
N2 C20 H20A 109.5 .
N2 C20 H20B 109.5 .
H20A C20 H20B 109.5 .
N2 C20 H20C 109.5 .
H20A C20 H20C 109.5 .
H20B C20 H20C 109.5 .
N2 C21 C22 116.78(16) .
N2 C21 H21A 108.1 .
C22 C21 H21A 108.1 .
N2 C21 H21B 108.1 .
C22 C21 H21B 108.1 .
H21A C21 H21B 107.3 .
C21 C22 C23 108.48(16) .
C21 C22 H22A 110.0 .
C23 C22 H22A 110.0 .
C21 C22 H22B 110.0 .
C23 C22 H22B 110.0 .
H22A C22 H22B 108.4 .
C24 C23 C22 112.00(18) .
C24 C23 H23A 109.2 .
C22 C23 H23A 109.2 .
C24 C23 H23B 109.2 .
C22 C23 H23B 109.2 .
H23A C23 H23B 107.9 .
C23 C24 H24A 109.5 .
C23 C24 H24B 109.5 .
H24A C24 H24B 109.5 .
C23 C24 H24C 109.5 .
H24A C24 H24C 109.5 .
H24B C24 H24C 109.5 .
C26 C25 H25A 109.5 .
C26 C25 H25B 109.5 .
H25A C25 H25B 109.5 .
C26 C25 H25C 109.5 .
H25A C25 H25C 109.5 .
H25B C25 H25C 109.5 .
C25 C26 C27 112.2(2) .
C25 C26 H26A 109.2 .
C27 C26 H26A 109.2 .
C25 C26 H26B 109.2 .
C27 C26 H26B 109.2 .
H26A C26 H26B 107.9 .
C26 C27 C28 109.98(18) .
C26 C27 H27A 109.7 .
C28 C27 H27A 109.7 .
C26 C27 H27B 109.7 .
C28 C27 H27B 109.7 .
H27A C27 H27B 108.2 .
C27 C28 N1 115.63(16) .
C27 C28 H28A 108.4 .
N1 C28 H28A 108.4 .
C27 C28 H28B 108.4 .
N1 C28 H28B 108.4 .
H28A C28 H28B 107.4 .
C31 C30 N1 116.17(16) .
C31 C30 H30A 108.2 .
N1 C30 H30A 108.2 .
C31 C30 H30B 108.2 .
N1 C30 H30B 108.2 .
H30A C30 H30B 107.4 .
C30 C31 C32 110.00(17) .
C30 C31 H31A 109.7 .
C32 C31 H31A 109.7 .
C30 C31 H31B 109.7 .
C32 C31 H31B 109.7 .
H31A C31 H31B 108.2 .
C33 C32 C31 112.77(18) .
C33 C32 H32A 109.0 .
C31 C32 H32A 109.0 .
C33 C32 H32B 109.0 .
C31 C32 H32B 109.0 .
H32A C32 H32B 107.8 .
C32 C33 H33A 109.5 .
C32 C33 H33B 109.5 .
H33A C33 H33B 109.5 .
C32 C33 H33C 109.5 .
H33A C33 H33C 109.5 .
H33B C33 H33C 109.5 .
C35 C34 H34A 109.5 .
C35 C34 H34B 109.5 .
H34A C34 H34B 109.5 .
C35 C34 H34C 109.5 .
H34A C34 H34C 109.5 .
H34B C34 H34C 109.5 .
C36 C35 C34 111.12(17) .
C36 C35 H35A 109.4 .
C34 C35 H35A 109.4 .
C36 C35 H35B 109.4 .
C34 C35 H35B 109.4 .
H35A C35 H35B 108.0 .
C35 C36 C37 111.87(17) .
C35 C36 H36A 109.2 .
C37 C36 H36A 109.2 .
C35 C36 H36B 109.2 .
C37 C36 H36B 109.2 .
H36A C36 H36B 107.9 .
N1 C37 C36 115.15(15) .
N1 C37 H37A 108.5 .
C36 C37 H37A 108.5 .
N1 C37 H37B 108.5 .
C36 C37 H37B 108.5 .
H37A C37 H37B 107.5 .
C39 C38 H38A 109.5 .
C39 C38 H38B 109.5 .
H38A C38 H38B 109.5 .
C39 C38 H38C 109.5 .
H38A C38 H38C 109.5 .
H38B C38 H38C 109.5 .
C40 C39 C38 112.5(2) .
C40 C39 H39A 109.1 .
C38 C39 H39A 109.1 .
C40 C39 H39B 109.1 .
C38 C39 H39B 109.1 .
H39A C39 H39B 107.8 .
C39 C40 C41 111.14(18) .
C39 C40 H40A 109.4 .
C41 C40 H40A 109.4 .
C39 C40 H40B 109.4 .
C41 C40 H40B 109.4 .
H40A C40 H40B 108.0 .
N3 C41 C40 115.11(16) .
N3 C41 H41A 108.5 .
C40 C41 H41A 108.5 .
N3 C41 H41B 108.5 .
C40 C41 H41B 108.5 .
H41A C41 H41B 107.5 .
C44 C43 N3 116.00(16) .
C44 C43 H43A 108.3 .
N3 C43 H43A 108.3 .
C44 C43 H43B 108.3 .
N3 C43 H43B 108.3 .
H43A C43 H43B 107.4 .
C43 C44 C45 110.33(19) .
C43 C44 H44A 109.6 .
C45 C44 H44A 109.6 .
C43 C44 H44B 109.6 .
C45 C44 H44B 109.6 .
H44A C44 H44B 108.1 .
C46 C45 C44 113.1(2) .
C46 C45 H45A 109.0 .
C44 C45 H45A 109.0 .
C46 C45 H45B 109.0 .
C44 C45 H45B 109.0 .
H45A C45 H45B 107.8 .
C45 C46 H46A 109.5 .
C45 C46 H46B 109.5 .
H46A C46 H46B 109.5 .
C45 C46 H46C 109.5 .
H46A C46 H46C 109.5 .
H46B C46 H46C 109.5 .
C48 C47 H47A 109.5 .
C48 C47 H47B 109.5 .
H47A C47 H47B 109.5 .
C48 C47 H47C 109.5 .
H47A C47 H47C 109.5 .
H47B C47 H47C 109.5 .
C49 C48 C47 114.2(2) .
C49 C48 H48A 108.7 .
C47 C48 H48A 108.7 .
C49 C48 H48B 108.7 .
C47 C48 H48B 108.7 .
H48A C48 H48B 107.6 .
C48 C49 C50 111.77(19) .
C48 C49 H49A 109.3 .
C50 C49 H49A 109.3 .
C48 C49 H49B 109.3 .
C50 C49 H49B 109.3 .
H49A C49 H49B 107.9 .
C49 C50 N3 117.12(17) .
C49 C50 H50A 108.0 .
N3 C50 H50A 108.0 .
C49 C50 H50B 108.0 .
N3 C50 H50B 108.0 .
H50A C50 H50B 107.3 .
N3 C51 H51A 109.5 .
N3 C51 H51B 109.5 .
H51A C51 H51B 109.5 .
N3 C51 H51C 109.5 .
H51A C51 H51C 109.5 .
H51B C51 H51C 109.5 .
C1 N1 C37 109.88(15) .
C1 N1 C28 107.14(15) .
C37 N1 C28 111.82(14) .
C1 N1 C30 109.20(14) .
C37 N1 C30 109.98(14) .
C28 N1 C30 108.75(15) .
C20 N2 C16 107.55(15) .
C20 N2 C21 109.41(16) .
C16 N2 C21 111.97(14) .
C20 N2 C15 109.85(15) .
C16 N2 C15 111.87(15) .
C21 N2 C15 106.19(14) .
C51 N3 C41 109.63(15) .
C51 N3 C50 109.89(15) .
C41 N3 C50 109.79(15) .
C51 N3 C43 106.94(16) .
C41 N3 C43 112.08(16) .
C50 N3 C43 108.46(15) .

loop_
_geom_bond_atom_site_label_1
_geom_bond_atom_site_label_2
_geom_bond_distance
_geom_bond_site_symmetry_2
Ge1 B2 2.086(2) .
Ge1 B3 2.087(2) .
Ge1 B5 2.094(2) .
Ge1 B4 2.098(2) .
Ge1 B1 2.100(2) .
Ge1 Ge2 2.3289(3) .
Ge2 B24 2.085(2) .
Ge2 B8 2.092(2) .
Ge2 B6 2.093(2) .
Ge2 B7 2.093(2) .
Ge2 B9 2.098(2) .
Ge3 B26 2.091(2) .
Ge3 B25 2.094(2) .
Ge3 B10 2.094(2) .
Ge3 B33 2.100(2) .
Ge3 B11 2.103(2) .
Ge3 Ge3 2.3398(4) 2_676
B1 B12 1.758(3) .
B1 B17 1.759(3) .
B1 B5 1.886(3) .
B1 B2 1.890(3) .
B1 H1 1.1200 .
B2 B13 1.760(3) .
B2 B12 1.765(3) .
B2 B3 1.890(3) .
B2 H2 1.1200 .
B3 B14 1.763(3) .
B3 B13 1.774(3) .
B3 B4 1.891(3) .
B3 H3 1.1200 .
B4 B14 1.766(3) .
B4 B15 1.767(3) .
B4 B5 1.896(3) .
B4 H4 1.1200 .
B5 B15 1.765(3) .
B5 B17 1.768(3) .
B5 H5 1.1200 .
B6 B21 1.761(3) .
B6 B20 1.762(3) .
B6 B24 1.893(3) .
B6 B7 1.899(3) .
B6 H6 1.1200 .
B7 B21 1.758(3) .
B7 B22 1.762(3) .
B7 B8 1.906(3) .
B7 H7 1.1200 .
B8 B22 1.764(3) .
B8 B23 1.770(3) .
B8 B9 1.895(3) .
B8 H8 1.1200 .
B9 B23 1.763(3) .
B9 B18 1.784(3) .
B9 B24 1.894(3) .
B9 H9 1.1200 .
B10 B27 1.769(3) .
B10 B32 1.770(3) .
B10 B26 1.893(3) .
B10 B25 1.903(3) .
B10 H10 1.1200 .
B11 B31 1.776(3) .
B11 B29 1.778(3) .
B11 B25 1.891(3) .
B11 B33 1.897(3) .
B11 H11 1.1200 .
B12 B16 1.780(3) .
B12 B17 1.782(3) .
B12 B13 1.787(3) .
B12 H12 1.1200 .
B13 B14 1.780(3) .
B13 B16 1.786(3) .
B13 H13 1.1200 .
B14 B16 1.770(3) .
B14 B15 1.785(3) .
B14 H14 1.1200 .
B15 B16 1.768(3) .
B15 B17 1.777(3) .
B15 H15 1.1200 .
B16 B17 1.772(3) .
B16 H16 1.1200 .
B17 H17 1.1200 .
B18 B24 1.765(3) .
B18 B19 1.775(3) .
B18 B20 1.782(3) .
B18 B23 1.786(3) .
B18 H18 1.1200 .
B19 B21 1.782(4) .
B19 B23 1.782(4) .
B19 B22 1.783(3) .
B19 B20 1.783(3) .
B19 H19 1.1200 .
B20 B24 1.766(3) .
B20 B21 1.788(3) .
B20 H20 1.1200 .
B21 B22 1.787(3) .
B21 H21 1.1200 .
B22 B23 1.790(4) .
B22 H22 1.1200 .
B23 H23 1.1200 .
B24 H24 1.1200 .
B25 B31 1.757(3) .
B25 B32 1.770(3) .
B25 H25 1.1200 .
B26 B28 1.770(3) .
B26 B27 1.776(3) .
B26 B33 1.896(3) .
B26 H26 1.1200 .
B27 B30 1.784(3) .
B27 B32 1.785(3) .
B27 B28 1.791(3) .
B27 H27 1.1200 .
B28 B33 1.764(3) .
B28 B30 1.780(3) .
B28 B29 1.785(3) .
B28 H28 1.1200 .
B29 B33 1.762(3) .
B29 B30 1.780(3) .
B29 B31 1.790(3) .
B29 H29 1.1200 .
B30 B32 1.780(3) .
B30 B31 1.785(3) .
B30 H30 1.1200 .
B31 B32 1.782(3) .
B31 H31 1.1200 .
B32 H32 1.1200 .
B33 H33 1.1200 .
C1 N1 1.503(2) .
C1 H1A 0.9800 .
C1 H1B 0.9800 .
C1 H1C 0.9800 .
C2 C12 1.521(3) .
C2 C14 1.528(3) .
C2 H2A 0.9900 .
C2 H2B 0.9900 .
C12 H12A 0.9800 .
C12 H12B 0.9800 .
C12 H12C 0.9800 .
C14 C15 1.514(3) .
C14 H14A 0.9900 .
C14 H14B 0.9900 .
C15 N2 1.520(2) .
C15 H15A 0.9900 .
C15 H15B 0.9900 .
C16 N2 1.512(2) .
C16 C17 1.519(3) .
C16 H16A 0.9900 .
C16 H16B 0.9900 .
C17 C18 1.525(3) .
C17 H17A 0.9900 .
C17 H17B 0.9900 .
C18 C19 1.520(3) .
C18 H18A 0.9900 .
C18 H18B 0.9900 .
C19 H19A 0.9800 .
C19 H19B 0.9800 .
C19 H19C 0.9800 .
C20 N2 1.508(2) .
C20 H20A 0.9800 .
C20 H20B 0.9800 .
C20 H20C 0.9800 .
C21 N2 1.517(2) .
C21 C22 1.517(3) .
C21 H21A 0.9900 .
C21 H21B 0.9900 .
C22 C23 1.530(3) .
C22 H22A 0.9900 .
C22 H22B 0.9900 .
C23 C24 1.515(3) .
C23 H23A 0.9900 .
C23 H23B 0.9900 .
C24 H24A 0.9800 .
C24 H24B 0.9800 .
C24 H24C 0.9800 .
C25 C26 1.515(3) .
C25 H25A 0.9800 .
C25 H25B 0.9800 .
C25 H25C 0.9800 .
C26 C27 1.516(3) .
C26 H26A 0.9900 .
C26 H26B 0.9900 .
C27 C28 1.517(3) .
C27 H27A 0.9900 .
C27 H27B 0.9900 .
C28 N1 1.523(2) .
C28 H28A 0.9900 .
C28 H28B 0.9900 .
C30 C31 1.510(3) .
C30 N1 1.525(2) .
C30 H30A 0.9900 .
C30 H30B 0.9900 .
C31 C32 1.524(3) .
C31 H31A 0.9900 .
C31 H31B 0.9900 .
C32 C33 1.522(3) .
C32 H32A 0.9900 .
C32 H32B 0.9900 .
C33 H33A 0.9800 .
C33 H33B 0.9800 .
C33 H33C 0.9800 .
C34 C35 1.518(3) .
C34 H34A 0.9800 .
C34 H34B 0.9800 .
C34 H34C 0.9800 .
C35 C36 1.512(3) .
C35 H35A 0.9900 .
C35 H35B 0.9900 .
C36 C37 1.516(3) .
C36 H36A 0.9900 .
C36 H36B 0.9900 .
C37 N1 1.512(2) .
C37 H37A 0.9900 .
C37 H37B 0.9900 .
C38 C39 1.512(3) .
C38 H38A 0.9800 .
C38 H38B 0.9800 .
C38 H38C 0.9800 .
C39 C40 1.500(3) .
C39 H39A 0.9900 .
C39 H39B 0.9900 .
C40 C41 1.516(3) .
C40 H40A 0.9900 .
C40 H40B 0.9900 .
C41 N3 1.515(2) .
C41 H41A 0.9900 .
C41 H41B 0.9900 .
C43 C44 1.506(3) .
C43 N3 1.525(3) .
C43 H43A 0.9900 .
C43 H43B 0.9900 .
C44 C45 1.524(3) .
C44 H44A 0.9900 .
C44 H44B 0.9900 .
C45 C46 1.519(3) .
C45 H45A 0.9900 .
C45 H45B 0.9900 .
C46 H46A 0.9800 .
C46 H46B 0.9800 .
C46 H46C 0.9800 .
C47 C48 1.510(3) .
C47 H47A 0.9800 .
C47 H47B 0.9800 .
C47 H47C 0.9800 .
C48 C49 1.491(3) .
C48 H48A 0.9900 .
C48 H48B 0.9900 .
C49 C50 1.496(3) .
C49 H49A 0.9900 .
C49 H49B 0.9900 .
C50 N3 1.522(2) .
C50 H50A 0.9900 .
C50 H50B 0.9900 .
C51 N3 1.504(2) .
C51 H51A 0.9800 .
C51 H51B 0.9800 .
C51 H51C 0.9800 .
